data_7132471
loop_
_publ_author_name
'Balaraju, Muntha'
'Kommu, Nagarjuna'
'Vangara, Srinivas'
'Sahoo, Aswini K.'
'Thaltiri, Vikranth'
'Sahoo, Akhila K.'

_publ_section_title
;
 Synthetic manifestation of trinitro-pyrazolo-2<i>H</i>-1,2,3-triazoles
 (TNPT) as insensitive energetic materials.
;
_journal_issue 7
_journal_name_full 'Chemical communications (Cambridge, England)'
_journal_page_first 827
_journal_page_last 830
_journal_paper_doi 10.1039/d3cc05116a
_journal_volume 60
_journal_year 2024
_chemical_formula_moiety 'C5 H2 N8 O6'
_chemical_formula_sum 'C5 H2 N8 O6'
_chemical_formula_weight 270.15
_space_group_crystal_system monoclinic
_space_group_IT_number 14
_space_group_name_Hall '-P 2ybc'
_space_group_name_H-M_alt 'P 1 21/c 1'
_atom_sites_solution_hydrogens mixed
_atom_sites_solution_primary iterative
_audit_creation_date 2023-12-05
_audit_creation_method
;
Olex2 1.3-ac4
(compiled 2018.12.18 svn.r3554 for Rigaku Oxford Diffraction, GUI svn.r1)
;
_audit_update_record
;
2023-12-09 deposited with the CCDC.	2023-12-12 downloaded from the CCDC.
;
_cell_angle_alpha 90
_cell_angle_beta 104.5010(10)
_cell_angle_gamma 90
_cell_formula_units_Z 4
_cell_length_a 11.9516(2)
_cell_length_b 8.6036(2)
_cell_length_c 10.7241(2)
_cell_measurement_reflns_used 3634
_cell_measurement_temperature 296(2)
_cell_measurement_theta_max 67.42
_cell_measurement_theta_min 3.82
_cell_volume 1067.60(4)
_computing_cell_refinement 'SAINT V8.40B (?, 2016)'
_computing_data_reduction 'SAINT V8.40B (?, 2016)'
_computing_molecular_graphics 'Olex2 (Dolomanov et al., 2009)'
_computing_publication_material 'Olex2 (Dolomanov et al., 2009)'
_computing_structure_refinement 'ShelXL (Sheldrick, 2015)'
_computing_structure_solution 'olex2.solve (Bourhis et al., 2015)'
_diffrn_ambient_temperature 296.0
_diffrn_measured_fraction_theta_full 0.996
_diffrn_measured_fraction_theta_max 0.996
_diffrn_measurement_device_type 'Bruker D8 QUEST'
_diffrn_measurement_method '\f and \w scans'
_diffrn_radiation_type CuK\a
_diffrn_radiation_wavelength 1.54178
_diffrn_reflns_av_R_equivalents 0.0165
_diffrn_reflns_av_unetI/netI 0.0182
_diffrn_reflns_Laue_measured_fraction_full 0.996
_diffrn_reflns_Laue_measured_fraction_max 0.996
_diffrn_reflns_limit_h_max 14
_diffrn_reflns_limit_h_min 0
_diffrn_reflns_limit_k_max 10
_diffrn_reflns_limit_k_min -10
_diffrn_reflns_limit_l_max 12
_diffrn_reflns_limit_l_min -12
_diffrn_reflns_number 3634
_diffrn_reflns_point_group_measured_fraction_full 0.996
_diffrn_reflns_point_group_measured_fraction_max 0.996
_diffrn_reflns_theta_full 67.562
_diffrn_reflns_theta_max 67.562
_diffrn_reflns_theta_min 3.820
_diffrn_source 'sealed tube'
_diffrn_standards_number 0
_exptl_absorpt_coefficient_mu 1.371
_exptl_absorpt_correction_T_max 0.9150
_exptl_absorpt_correction_T_min 0.7760
_exptl_absorpt_correction_type multi-scan
_exptl_absorpt_process_details
;
SADABS 2016/2: Krause, L., Herbst-Irmer, R., Sheldrick G.M. & Stalke D.,
 J. Appl. Cryst. 48 (2015) 3-10 
_exptl_special_details 

Final HKLF 4 output contains 44136 reflections, Rint = 0.0385
 (27156 with I > 3sig(I), Rint = 0.0344)
;
_exptl_crystal_colour 'light yellow'
_exptl_crystal_density_diffrn 1.681
_exptl_crystal_description needle
_exptl_crystal_F_000 544
_exptl_crystal_size_max 0.21
_exptl_crystal_size_mid 0.195
_exptl_crystal_size_min 0.094
_refine_diff_density_max 0.160
_refine_diff_density_min -0.194
_refine_diff_density_rms 0.034
_refine_ls_extinction_method none
_refine_ls_goodness_of_fit_ref 1.057
_refine_ls_hydrogen_treatment mixed
_refine_ls_matrix_type full
_refine_ls_number_parameters 176
_refine_ls_number_reflns 1926
_refine_ls_number_restraints 0
_refine_ls_restrained_S_all 1.057
_refine_ls_R_factor_all 0.0390
_refine_ls_R_factor_gt 0.0352
_refine_ls_shift/su_max 0.000
_refine_ls_shift/su_mean 0.000
_refine_ls_structure_factor_coef Fsqd
_refine_ls_weighting_details 'w=1/[\s^2^(Fo^2^)+(0.0458P)^2^+0.2950P] where P=(Fo^2^+2Fc^2^)/3'
_refine_ls_weighting_scheme calc
_refine_ls_wR_factor_gt 0.0914
_refine_ls_wR_factor_ref 0.0933
_reflns_Friedel_coverage 0.000
_reflns_number_gt 1779
_reflns_number_total 1926
_reflns_threshold_expression 'I > 2\s(I)'
_cod_data_source_file d3cc05116a3.cif
_cod_data_source_block 9
_cod_depositor_comments 'Adding full bibliography for 7132470--7132475.cif.'
_cod_database_code 7132471
_shelx_shelxl_version_number 2018/3
_shelx_space_group_comment
;
The symmetry employed for this shelxl refinement is uniquely defined
by the following loop, which should always be used as a source of
symmetry information in preference to the above space-group names.
They are only intended as comments.
;
_shelx_estimated_absorpt_t_max 0.882
_shelx_estimated_absorpt_t_min 0.762
_olex2_refinement_description
;
1. Fixed Uiso
 At 1.2 times of:
  All C(H) groups
2.a Aromatic/amide H refined with riding coordinates:
 C5(H5)
;
_olex2_submission_special_instructions 'No special instructions were received'

loop_
_space_group_symop_operation_xyz
'x, y, z'
'-x, y+1/2, -z+1/2'
'-x, -y, -z'
'x, -y-1/2, z-1/2'

loop_
_atom_site_label
_atom_site_type_symbol
_atom_site_fract_x
_atom_site_fract_y
_atom_site_fract_z
_atom_site_U_iso_or_equiv
_atom_site_adp_type
_atom_site_occupancy
_atom_site_site_symmetry_order
_atom_site_calc_flag
_atom_site_refinement_flags_posn
_atom_site_refinement_flags_adp
_atom_site_refinement_flags_occupancy
_atom_site_disorder_assembly
_atom_site_disorder_group
N3 N 0.25203(11) 0.45713(13) 0.67550(11) 0.0398(3) Uani 1 1 d . . . . .
N5 N 0.22593(11) 0.31691(13) 0.70956(11) 0.0409(3) Uani 1 1 d . . . . .
N1 N 0.28834(12) 0.76494(15) 0.90329(12) 0.0473(3) Uani 1 1 d . . . . .
N4 N 0.24089(12) 0.47739(14) 0.54902(11) 0.0477(3) Uani 1 1 d . . . . .
O2 O 0.12906(13) 0.02941(15) 0.48328(13) 0.0720(4) Uani 1 1 d . . . . .
N6 N 0.16150(12) 0.08373(15) 0.59095(14) 0.0501(3) Uani 1 1 d . . . . .
O1 O 0.16767(14) 0.01364(14) 0.69062(13) 0.0741(4) Uani 1 1 d . . . . .
N7 N 0.09701(12) 0.70199(16) 0.77577(15) 0.0544(4) Uani 1 1 d . . . . .
O5 O 0.05675(12) 0.78969(15) 0.84230(15) 0.0743(4) Uani 1 1 d . . . . .
N2 N 0.39913(12) 0.72589(16) 0.92340(12) 0.0516(3) Uani 1 1 d . . . . .
O4 O 0.59312(11) 0.57505(18) 0.91624(15) 0.0808(4) Uani 1 1 d . . . . .
O6 O 0.04358(12) 0.63002(18) 0.68221(15) 0.0836(5) Uani 1 1 d . . . . .
C4 C 0.19573(12) 0.24496(16) 0.59781(12) 0.0381(3) Uani 1 1 d . . . . .
C2 C 0.28779(12) 0.57643(15) 0.76683(13) 0.0393(3) Uani 1 1 d . . . . .
N8 N 0.50554(13) 0.5364(2) 0.83732(16) 0.0656(4) Uani 1 1 d . . . . .
C1 C 0.22000(13) 0.68023(16) 0.81106(14) 0.0410(3) Uani 1 1 d . . . . .
C5 C 0.20451(14) 0.34140(18) 0.49831(14) 0.0467(4) Uani 1 1 d . . . . .
H5 H 0.187859 0.315398 0.411430 0.056 Uiso 1 1 calc R . . . .
C3 C 0.39812(13) 0.61161(18) 0.84075(14) 0.0458(4) Uani 1 1 d . . . . .
O3 O 0.50007(15) 0.4360(3) 0.7576(2) 0.1227(8) Uani 1 1 d . . . . .
H1 H 0.2699(18) 0.838(3) 0.947(2) 0.074(6) Uiso 1 1 d . . . . .

loop_
_atom_site_aniso_label
_atom_site_aniso_U_11
_atom_site_aniso_U_22
_atom_site_aniso_U_33
_atom_site_aniso_U_23
_atom_site_aniso_U_13
_atom_site_aniso_U_12
N3 0.0560(7) 0.0287(6) 0.0355(6) 0.0003(5) 0.0132(5) -0.0021(5)
N5 0.0567(7) 0.0299(6) 0.0384(6) 0.0001(5) 0.0165(5) -0.0031(5)
N1 0.0653(9) 0.0311(7) 0.0478(7) -0.0067(6) 0.0182(6) -0.0021(6)
N4 0.0715(9) 0.0365(7) 0.0355(6) 0.0037(5) 0.0141(6) -0.0025(6)
O2 0.0933(10) 0.0559(8) 0.0697(8) -0.0294(6) 0.0259(7) -0.0227(7)
N6 0.0597(8) 0.0361(7) 0.0594(9) -0.0094(6) 0.0239(6) -0.0077(6)
O1 0.1178(12) 0.0402(6) 0.0718(9) 0.0065(6) 0.0376(8) -0.0155(7)
N7 0.0553(8) 0.0388(7) 0.0712(9) 0.0064(7) 0.0197(7) 0.0038(6)
O5 0.0751(9) 0.0554(7) 0.1036(11) 0.0024(7) 0.0430(8) 0.0180(6)
N2 0.0598(8) 0.0422(7) 0.0515(7) -0.0063(6) 0.0114(6) -0.0080(6)
O4 0.0479(7) 0.0852(10) 0.1035(11) 0.0077(8) 0.0082(7) -0.0076(7)
O6 0.0573(8) 0.0815(10) 0.0996(11) -0.0176(9) -0.0036(7) -0.0004(7)
C4 0.0440(7) 0.0306(7) 0.0412(7) -0.0030(6) 0.0132(6) -0.0013(5)
C2 0.0513(8) 0.0296(7) 0.0381(7) -0.0007(6) 0.0136(6) -0.0024(6)
N8 0.0531(9) 0.0724(10) 0.0725(10) -0.0053(9) 0.0178(8) 0.0032(7)
C1 0.0511(8) 0.0293(7) 0.0436(8) 0.0014(6) 0.0137(6) -0.0016(6)
C5 0.0632(9) 0.0406(8) 0.0353(7) -0.0035(6) 0.0108(7) -0.0009(7)
C3 0.0487(8) 0.0416(8) 0.0480(8) -0.0021(7) 0.0138(7) -0.0024(6)
O3 0.0811(11) 0.1576(19) 0.1253(14) -0.0724(14) 0.0182(10) 0.0361(11)

loop_
_atom_type_symbol
_atom_type_description
_atom_type_scat_dispersion_real
_atom_type_scat_dispersion_imag
_atom_type_scat_source
C C 0.0181 0.0091 'International Tables Vol C Tables 4.2.6.8 and 6.1.1.4'
H H 0.0000 0.0000 'International Tables Vol C Tables 4.2.6.8 and 6.1.1.4'
N N 0.0311 0.0180 'International Tables Vol C Tables 4.2.6.8 and 6.1.1.4'
O O 0.0492 0.0322 'International Tables Vol C Tables 4.2.6.8 and 6.1.1.4'

loop_
_geom_angle_atom_site_label_1
_geom_angle_atom_site_label_2
_geom_angle_atom_site_label_3
_geom_angle
_geom_angle_site_symmetry_1
_geom_angle_site_symmetry_3
_geom_angle_publ_flag
N5 N3 N4 115.35(11) . . ?
N5 N3 C2 121.65(11) . . ?
N4 N3 C2 122.99(11) . . ?
C4 N5 N3 101.99(11) . . ?
N2 N1 C1 112.51(13) . . ?
C5 N4 N3 103.95(12) . . ?
O2 N6 C4 115.91(13) . . ?
O1 N6 O2 125.47(14) . . ?
O1 N6 C4 118.62(13) . . ?
O5 N7 C1 117.09(15) . . ?
O6 N7 O5 126.63(16) . . ?
O6 N7 C1 116.28(14) . . ?
C3 N2 N1 103.75(12) . . ?
N5 C4 N6 120.53(12) . . ?
N5 C4 C5 111.44(13) . . ?
C5 C4 N6 128.01(13) . . ?
C1 C2 N3 127.85(13) . . ?
C1 C2 C3 102.68(13) . . ?
C3 C2 N3 129.33(13) . . ?
O4 N8 C3 118.34(16) . . ?
O3 N8 O4 125.03(17) . . ?
O3 N8 C3 116.60(16) . . ?
N1 C1 N7 121.45(13) . . ?
N1 C1 C2 107.97(13) . . ?
C2 C1 N7 130.55(14) . . ?
N4 C5 C4 107.26(12) . . ?
N2 C3 C2 113.09(14) . . ?
N2 C3 N8 119.39(14) . . ?
C2 C3 N8 127.51(14) . . ?

loop_
_geom_bond_atom_site_label_1
_geom_bond_atom_site_label_2
_geom_bond_distance
_geom_bond_site_symmetry_2
_geom_bond_publ_flag
N3 N5 1.3203(16) . ?
N3 N4 1.3407(16) . ?
N3 C2 1.4091(18) . ?
N5 C4 1.3165(17) . ?
N1 N2 1.330(2) . ?
N1 C1 1.3312(19) . ?
N4 C5 1.317(2) . ?
O2 N6 1.2157(17) . ?
N6 O1 1.2133(18) . ?
N6 C4 1.4429(19) . ?
N7 O5 1.2172(18) . ?
N7 O6 1.2153(19) . ?
N7 C1 1.435(2) . ?
N2 C3 1.322(2) . ?
O4 N8 1.216(2) . ?
C4 C5 1.376(2) . ?
C2 C1 1.368(2) . ?
C2 C3 1.391(2) . ?
N8 C3 1.446(2) . ?
N8 O3 1.205(2) . ?
